data_2228915
loop_
_publ_author_name
'H\"okelek, Tuncer'
'Sa\(glam, Ertu\(grul Gazi'
'Tercan, Bar\?i\,s'
'Aybirdi, \"Ozg\"ur'
'Necefo\(glu, Hacali'

_publ_section_title
;
 Tetrakis[\m-4-(diethylamino)benzoato-\k^2^<i>O</i>:<i>O</i>']bis[(<i>N</i>,<i>N</i>-diethylnicotinamide-\k<i>N</i>^1^)cobalt(II)]
;
_journal_coeditor_code XU5109
_journal_issue 1
_journal_name_full 'Acta Crystallographica Section E'
_journal_page_first m28
_journal_page_last m29
_journal_paper_doi 10.1107/S160053681005004X
_journal_volume 67
_journal_year 2011
_chemical_formula_iupac '[Co2 (C11 H14 N O2)4 (C10 H14 N2 O)2]'
_chemical_formula_moiety 'C64 H84 Co2 N8 O10'
_chemical_formula_sum 'C64 H84 Co2 N8 O10'
_chemical_formula_weight 1243.25
_chemical_name_systematic
;
Tetrakis[\m-4-(diethylamino)benzoato-
\k^2^<i>O</i>:<i>O</i>']bis[(<i>N</i>,<i>N</i>-diethylnicotinamide-
\k<i>N</i>^1^)cobalt(II)]
;
_space_group_IT_number 14
_symmetry_cell_setting monoclinic
_symmetry_space_group_name_Hall '-P 2yn'
_symmetry_space_group_name_H-M 'P 1 21/n 1'
_atom_sites_solution_hydrogens geom
_atom_sites_solution_primary direct
_atom_sites_solution_secondary difmap
_audit_creation_method SHELXL-97
_cell_angle_alpha 90.00
_cell_angle_beta 94.189(2)
_cell_angle_gamma 90.00
_cell_formula_units_Z 2
_cell_length_a 10.3518(2)
_cell_length_b 13.4393(2)
_cell_length_c 22.5105(3)
_cell_measurement_reflns_used 9913
_cell_measurement_temperature 100(2)
_cell_measurement_theta_max 28.33
_cell_measurement_theta_min 2.23
_cell_volume 3123.32(9)
_computing_cell_refinement 'SAINT (Bruker, 2007)'
_computing_data_collection 'APEX2 (Bruker, 2007)'
_computing_data_reduction 'SAINT (Bruker, 2007)'
_computing_molecular_graphics 'ORTEP-3 for Windows (Farrugia, 1997)'
_computing_publication_material 'WinGX (Farrugia, 1999) and PLATON (Spek, 2009)'
_computing_structure_refinement 'SHELXL97 (Sheldrick, 2008)'
_computing_structure_solution 'SHELXS97 (Sheldrick, 2008)'
_diffrn_ambient_temperature 100(2)
_diffrn_measured_fraction_theta_full 0.998
_diffrn_measured_fraction_theta_max 0.998
_diffrn_measurement_device_type 'Bruker Kappa APEXII CCD area-detector'
_diffrn_measurement_method '\f and \w'
_diffrn_radiation_monochromator graphite
_diffrn_radiation_source 'fine-focus sealed tube'
_diffrn_radiation_type MoK\a
_diffrn_radiation_wavelength 0.71073
_diffrn_reflns_av_R_equivalents 0.0301
_diffrn_reflns_av_sigmaI/netI 0.0330
_diffrn_reflns_limit_h_max 11
_diffrn_reflns_limit_h_min -13
_diffrn_reflns_limit_k_max 15
_diffrn_reflns_limit_k_min -17
_diffrn_reflns_limit_l_max 30
_diffrn_reflns_limit_l_min -28
_diffrn_reflns_number 29642
_diffrn_reflns_theta_full 28.35
_diffrn_reflns_theta_max 28.35
_diffrn_reflns_theta_min 1.77
_exptl_absorpt_coefficient_mu 0.595
_exptl_absorpt_correction_T_max 0.881
_exptl_absorpt_correction_T_min 0.771
_exptl_absorpt_correction_type multi-scan
_exptl_absorpt_process_details '(SADABS; Bruker, 2005)'
_exptl_crystal_colour blue
_exptl_crystal_density_diffrn 1.322
_exptl_crystal_density_method 'not measured'
_exptl_crystal_description block
_exptl_crystal_F_000 1316
_exptl_crystal_size_max 0.44
_exptl_crystal_size_mid 0.36
_exptl_crystal_size_min 0.21
_refine_diff_density_max 1.860
_refine_diff_density_min -0.625
_refine_ls_extinction_method none
_refine_ls_goodness_of_fit_ref 1.043
_refine_ls_hydrogen_treatment constr
_refine_ls_matrix_type full
_refine_ls_number_parameters 385
_refine_ls_number_reflns 7775
_refine_ls_number_restraints 1
_refine_ls_restrained_S_all 1.130
_refine_ls_R_factor_all 0.0594
_refine_ls_R_factor_gt 0.0446
_refine_ls_shift/su_max 0.000
_refine_ls_shift/su_mean 0.000
_refine_ls_structure_factor_coef Fsqd
_refine_ls_weighting_details 'calc w=1/[\s^2^(Fo^2^)+(0.0516P)^2^+3.5237P] where P=(Fo^2^+2Fc^2^)/3'
_refine_ls_weighting_scheme calc
_refine_ls_wR_factor_gt 0.1099
_refine_ls_wR_factor_ref 0.1188
_reflns_number_gt 6209
_reflns_number_total 7775
_reflns_threshold_expression I>2\s(I)
_cod_data_source_file xu5109.cif
_cod_data_source_block I
_cod_original_sg_symbol_H-M 'P 21/n'
_cod_database_code 2228915
_cod_database_fobs_code 2228915

loop_
_symmetry_equiv_pos_as_xyz
'x, y, z'
'-x+1/2, y+1/2, -z+1/2'
'-x, -y, -z'
'x-1/2, -y-1/2, z-1/2'

loop_
_atom_site_type_symbol
_atom_site_label
_atom_site_fract_x
_atom_site_fract_y
_atom_site_fract_z
_atom_site_U_iso_or_equiv
_atom_site_adp_type
_atom_site_calc_flag
_atom_site_refinement_flags
_atom_site_occupancy
_atom_site_disorder_assembly
_atom_site_disorder_group
Co Co1 0.08277(3) 0.50124(2) 0.046881(12) 0.01343(9) Uani d . 1 . .
O O1 0.21346(15) 0.45553(12) -0.01024(7) 0.0193(3) Uani d . 1 . .
O O2 -0.07212(15) 0.54348(12) 0.09087(7) 0.0213(3) Uani d . 1 . .
O O3 0.02198(15) 0.35760(11) 0.05110(7) 0.0204(3) Uani d . 1 . .
O O4 0.12056(16) 0.64540(11) 0.02910(7) 0.0207(3) Uani d . 1 . .
O O5 0.39349(16) 0.22715(12) 0.22409(8) 0.0272(4) Uani d . 1 . .
N N1 0.19986(17) 0.48455(13) 0.12480(8) 0.0155(4) Uani d . 1 . .
N N2 0.54359(17) 0.28424(13) 0.16426(9) 0.0184(4) Uani d . 1 . .
N N3 0.57041(18) 0.27458(14) -0.20266(8) 0.0192(4) Uani d . 1 . .
N N4 -0.1917(3) -0.08369(19) 0.07254(13) 0.0586(9) Uani d DU 1 . .
C C1 0.1838(2) 0.44190(15) -0.06537(10) 0.0164(4) Uani d . 1 . .
C C2 0.2870(2) 0.40483(15) -0.10227(10) 0.0161(4) Uani d . 1 . .
C C3 0.4103(2) 0.38332(16) -0.07660(10) 0.0174(4) Uani d . 1 . .
H H3 0.4295 0.3974 -0.0365 0.021 Uiso calc R 1 . .
C C4 0.5050(2) 0.34162(16) -0.10906(10) 0.0181(4) Uani d . 1 . .
H H4 0.5861 0.3275 -0.0904 0.022 Uiso calc R 1 . .
C C5 0.4795(2) 0.32034(16) -0.17039(10) 0.0169(4) Uani d . 1 . .
C C6 0.3572(2) 0.34872(17) -0.19684(10) 0.0201(4) Uani d . 1 . .
H H6 0.3395 0.3403 -0.2376 0.024 Uiso calc R 1 . .
C C7 0.2632(2) 0.38885(16) -0.16323(10) 0.0188(4) Uani d . 1 . .
H H7 0.1828 0.4054 -0.1817 0.023 Uiso calc R 1 . .
C C8 0.5472(2) 0.25945(19) -0.26694(10) 0.0238(5) Uani d . 1 . .
H H8A 0.6303 0.2546 -0.2840 0.029 Uiso calc R 1 . .
H H8B 0.5035 0.3179 -0.2839 0.029 Uiso calc R 1 . .
C C9 0.4673(3) 0.1681(2) -0.28582(12) 0.0304(6) Uani d . 1 . .
H H9A 0.4543 0.1663 -0.3285 0.046 Uiso calc R 1 . .
H H9B 0.3849 0.1713 -0.2689 0.046 Uiso calc R 1 . .
H H9C 0.5124 0.1092 -0.2720 0.046 Uiso calc R 1 . .
C C10 0.6810(2) 0.22247(17) -0.17283(10) 0.0202(4) Uani d . 1 . .
H H10A 0.7188 0.2642 -0.1409 0.024 Uiso calc R 1 . .
H H10B 0.7461 0.2124 -0.2011 0.024 Uiso calc R 1 . .
C C11 0.6460(3) 0.12205(18) -0.14698(11) 0.0273(5) Uani d . 1 . .
H H11A 0.7227 0.0911 -0.1289 0.041 Uiso calc R 1 . .
H H11B 0.6087 0.0802 -0.1782 0.041 Uiso calc R 1 . .
H H11C 0.5846 0.1316 -0.1175 0.041 Uiso calc R 1 . .
C C12 -0.0614(2) 0.31422(16) 0.01624(10) 0.0173(4) Uani d . 1 . .
C C13 -0.0922(2) 0.20945(16) 0.02986(10) 0.0187(4) Uani d . 1 . .
C C14 -0.1889(2) 0.15828(17) -0.00377(11) 0.0241(5) Uani d . 1 . .
H H14 -0.2324 0.1899 -0.0361 0.029 Uiso calc R 1 . .
C C15 -0.2217(3) 0.06189(18) 0.00965(12) 0.0313(6) Uani d . 1 . .
H H15 -0.2872 0.0299 -0.0135 0.038 Uiso calc R 1 . .
C C16 -0.1573(3) 0.01105(19) 0.05801(13) 0.0363(7) Uani d . 1 . .
C C17 -0.0571(3) 0.06262(18) 0.09112(12) 0.0322(6) Uani d . 1 . .
H H17 -0.0107 0.0308 0.1225 0.039 Uiso calc R 1 . .
C C18 -0.0274(2) 0.15955(17) 0.07739(11) 0.0237(5) Uani d . 1 . .
H H18 0.0374 0.1924 0.1004 0.028 Uiso calc R 1 . .
C C19 -0.3105(3) -0.1314(2) 0.04357(14) 0.0422(7) Uani d DU 1 . .
H H19A -0.3446 -0.1795 0.0705 0.051 Uiso calc R 1 . .
H H19B -0.3764 -0.0813 0.0344 0.051 Uiso calc R 1 . .
C C20 -0.2775(3) -0.1820(2) -0.01213(16) 0.0477(8) Uani d DU 1 . .
H H20A -0.3547 -0.2089 -0.0322 0.072 Uiso calc R 1 . .
H H20B -0.2171 -0.2348 -0.0025 0.072 Uiso calc R 1 . .
H H20C -0.2393 -0.1348 -0.0377 0.072 Uiso calc R 1 . .
C C21 -0.1063(5) -0.1455(3) 0.11570(18) 0.0771(14) Uani d DU 1 . .
H H21A -0.1127 -0.2154 0.1052 0.093 Uiso calc R 1 . .
H H21B -0.0165 -0.1250 0.1149 0.093 Uiso calc R 1 . .
C C22 -0.1526(4) -0.1287(3) 0.1752(2) 0.0805(13) Uani d DU 1 . .
H H22A -0.1052 -0.1704 0.2037 0.121 Uiso calc R 1 . .
H H22B -0.2432 -0.1445 0.1745 0.121 Uiso calc R 1 . .
H H22C -0.1398 -0.0602 0.1863 0.121 Uiso calc R 1 . .
C C23 0.1870(2) 0.54421(16) 0.17171(10) 0.0172(4) Uani d . 1 . .
H H23 0.1288 0.5969 0.1677 0.021 Uiso calc R 1 . .
C C24 0.2571(2) 0.53051(17) 0.22588(10) 0.0202(4) Uani d . 1 . .
H H24 0.2475 0.5741 0.2573 0.024 Uiso calc R 1 . .
C C25 0.3415(2) 0.45098(17) 0.23237(10) 0.0196(4) Uani d . 1 . .
H H25 0.3887 0.4398 0.2685 0.024 Uiso calc R 1 . .
C C26 0.3553(2) 0.38771(16) 0.18422(10) 0.0169(4) Uani d . 1 . .
C C27 0.2831(2) 0.40772(16) 0.13115(10) 0.0165(4) Uani d . 1 . .
H H27 0.2927 0.3663 0.0986 0.020 Uiso calc R 1 . .
C C28 0.4338(2) 0.29336(16) 0.19214(10) 0.0181(4) Uani d . 1 . .
C C29 0.6145(2) 0.18977(17) 0.17123(11) 0.0241(5) Uani d . 1 . .
H H29A 0.6180 0.1699 0.2127 0.029 Uiso calc R 1 . .
H H29B 0.7027 0.2000 0.1607 0.029 Uiso calc R 1 . .
C C30 0.5542(3) 0.10637(19) 0.13335(14) 0.0355(6) Uani d . 1 . .
H H30A 0.6006 0.0457 0.1422 0.053 Uiso calc R 1 . .
H H30B 0.5585 0.1224 0.0920 0.053 Uiso calc R 1 . .
H H30C 0.4653 0.0982 0.1419 0.053 Uiso calc R 1 . .
C C31 0.6028(2) 0.36507(17) 0.13149(10) 0.0209(5) Uani d . 1 . .
H H31A 0.6913 0.3750 0.1478 0.025 Uiso calc R 1 . .
H H31B 0.5555 0.4262 0.1370 0.025 Uiso calc R 1 . .
C C32 0.6032(3) 0.3432(2) 0.06586(12) 0.0313(6) Uani d . 1 . .
H H32A 0.6430 0.3975 0.0463 0.047 Uiso calc R 1 . .
H H32B 0.5157 0.3351 0.0493 0.047 Uiso calc R 1 . .
H H32C 0.6510 0.2833 0.0601 0.047 Uiso calc R 1 . .

loop_
_atom_site_aniso_label
_atom_site_aniso_U_11
_atom_site_aniso_U_22
_atom_site_aniso_U_33
_atom_site_aniso_U_12
_atom_site_aniso_U_13
_atom_site_aniso_U_23
Co1 0.01556(14) 0.01128(15) 0.01370(14) -0.00036(11) 0.00279(10) 0.00104(10)
O1 0.0209(7) 0.0199(8) 0.0177(8) 0.0017(6) 0.0049(6) -0.0005(6)
O2 0.0182(7) 0.0254(8) 0.0207(8) 0.0029(7) 0.0043(6) -0.0011(7)
O3 0.0260(8) 0.0135(7) 0.0216(8) -0.0054(6) 0.0012(6) 0.0013(6)
O4 0.0275(8) 0.0131(7) 0.0215(8) -0.0015(6) 0.0008(6) 0.0037(6)
O5 0.0278(9) 0.0215(9) 0.0339(10) 0.0041(7) 0.0120(7) 0.0105(7)
N1 0.0158(8) 0.0128(8) 0.0185(9) -0.0021(7) 0.0050(7) 0.0009(7)
N2 0.0171(8) 0.0159(9) 0.0222(10) 0.0012(7) 0.0022(7) 0.0042(7)
N3 0.0192(9) 0.0223(10) 0.0167(9) 0.0029(7) 0.0047(7) -0.0013(7)
N4 0.086(2) 0.0262(12) 0.0576(17) -0.0294(13) -0.0359(15) 0.0207(12)
C1 0.0200(10) 0.0109(9) 0.0190(10) -0.0019(8) 0.0060(8) 0.0006(8)
C2 0.0174(9) 0.0129(9) 0.0185(10) -0.0012(8) 0.0050(8) 0.0010(8)
C3 0.0215(10) 0.0147(10) 0.0161(10) -0.0001(8) 0.0025(8) 0.0008(8)
C4 0.0172(10) 0.0180(10) 0.0193(10) 0.0011(8) 0.0020(8) 0.0000(8)
C5 0.0174(10) 0.0156(10) 0.0185(10) -0.0019(8) 0.0059(8) -0.0005(8)
C6 0.0217(10) 0.0231(11) 0.0157(10) 0.0007(9) 0.0025(8) -0.0026(8)
C7 0.0165(10) 0.0195(11) 0.0204(11) 0.0008(8) 0.0017(8) -0.0004(8)
C8 0.0231(11) 0.0319(13) 0.0171(11) 0.0038(10) 0.0069(9) -0.0034(9)
C9 0.0311(13) 0.0335(14) 0.0265(13) 0.0028(11) 0.0015(10) -0.0082(11)
C10 0.0183(10) 0.0204(11) 0.0226(11) 0.0016(9) 0.0068(8) -0.0017(9)
C11 0.0363(13) 0.0214(12) 0.0240(12) -0.0005(10) 0.0022(10) -0.0002(9)
C12 0.0200(10) 0.0134(10) 0.0190(10) -0.0004(8) 0.0064(8) -0.0002(8)
C13 0.0246(11) 0.0134(10) 0.0184(11) -0.0022(8) 0.0026(8) 0.0006(8)
C14 0.0320(12) 0.0181(11) 0.0212(11) -0.0049(9) -0.0042(9) 0.0041(9)
C15 0.0408(14) 0.0199(12) 0.0311(14) -0.0116(11) -0.0117(11) 0.0042(10)
C16 0.0547(17) 0.0178(12) 0.0341(15) -0.0142(12) -0.0137(13) 0.0082(10)
C17 0.0472(15) 0.0181(12) 0.0289(13) -0.0091(11) -0.0138(12) 0.0103(10)
C18 0.0306(12) 0.0166(11) 0.0230(12) -0.0071(9) -0.0037(9) 0.0028(9)
C19 0.0583(18) 0.0207(13) 0.0479(17) -0.0097(13) 0.0050(14) 0.0037(12)
C20 0.0459(17) 0.0360(16) 0.062(2) 0.0028(14) 0.0069(15) 0.0019(14)
C21 0.113(3) 0.047(2) 0.065(2) -0.049(2) -0.030(2) 0.0196(17)
C22 0.070(2) 0.070(3) 0.099(3) -0.024(2) -0.007(2) 0.019(2)
C23 0.0184(10) 0.0137(10) 0.0200(11) -0.0011(8) 0.0040(8) -0.0006(8)
C24 0.0240(11) 0.0171(10) 0.0197(11) -0.0024(9) 0.0030(9) -0.0039(8)
C25 0.0207(10) 0.0200(11) 0.0180(10) -0.0018(9) 0.0001(8) 0.0019(9)
C26 0.0164(9) 0.0152(10) 0.0194(11) -0.0009(8) 0.0036(8) 0.0030(8)
C27 0.0175(10) 0.0145(10) 0.0178(10) -0.0002(8) 0.0045(8) -0.0004(8)
C28 0.0188(10) 0.0165(10) 0.0191(11) 0.0012(8) 0.0013(8) 0.0018(8)
C29 0.0205(11) 0.0220(12) 0.0302(13) 0.0057(9) 0.0039(9) 0.0080(10)
C30 0.0405(15) 0.0180(12) 0.0485(17) 0.0036(11) 0.0076(13) -0.0009(11)
C31 0.0177(10) 0.0175(11) 0.0278(12) -0.0018(8) 0.0037(9) 0.0037(9)
C32 0.0389(14) 0.0290(13) 0.0269(13) -0.0101(11) 0.0086(11) 0.0037(10)

loop_
_atom_type_symbol
_atom_type_description
_atom_type_scat_dispersion_real
_atom_type_scat_dispersion_imag
_atom_type_scat_source
C C 0.0030 0.0020 'International Tables Vol C Tables 4.2.6.8 and 6.1.1.4'
H H 0.0000 0.0000 'International Tables Vol C Tables 4.2.6.8 and 6.1.1.4'
Co Co 0.3490 0.9720 'International Tables Vol C Tables 4.2.6.8 and 6.1.1.4'
N N 0.0060 0.0030 'International Tables Vol C Tables 4.2.6.8 and 6.1.1.4'
O O 0.0110 0.0060 'International Tables Vol C Tables 4.2.6.8 and 6.1.1.4'

loop_
_geom_angle_atom_site_label_1
_geom_angle_atom_site_label_2
_geom_angle_atom_site_label_3
_geom_angle_site_symmetry_1
_geom_angle_site_symmetry_3
_geom_angle
_geom_angle_publ_flag
O1 Co1 Co1 . 3_565 84.99(5) ?
O1 Co1 O3 . . 88.00(7) ?
O1 Co1 N1 . . 97.35(7) ?
O2 Co1 Co1 . 3_565 84.43(5) ?
O2 Co1 O1 . . 169.35(6) ?
O2 Co1 O3 . . 89.11(7) ?
O2 Co1 N1 . . 92.95(7) ?
O3 Co1 Co1 . 3_565 80.75(5) ?
O3 Co1 N1 . . 91.24(6) ?
O4 Co1 Co1 . 3_565 88.70(5) ?
O4 Co1 O1 . . 90.98(7) ?
O4 Co1 O2 . . 89.99(7) ?
O4 Co1 O3 . . 169.45(6) ?
O4 Co1 N1 . . 99.31(7) ?
N1 Co1 Co1 . 3_565 171.59(5) ?
C1 O1 Co1 . . 122.57(14) ?
C1 O2 Co1 3_565 . 123.37(14) ?
C12 O3 Co1 . . 127.39(14) ?
C12 O4 Co1 3_565 . 118.59(14) ?
C23 N1 C27 . . 118.36(19) ?
C23 N1 Co1 . . 121.14(14) ?
C27 N1 Co1 . . 120.25(15) ?
C28 N2 C29 . . 117.52(18) ?
C28 N2 C31 . . 124.37(18) ?
C29 N2 C31 . . 117.91(18) ?
C5 N3 C10 . . 120.94(18) ?
C5 N3 C8 . . 121.00(18) ?
C10 N3 C8 . . 117.01(18) ?
C16 N4 C19 . . 121.0(2) ?
C16 N4 C21 . . 120.9(3) ?
C19 N4 C21 . . 117.9(2) ?
O1 C1 C2 . . 117.53(19) ?
O2 C1 O1 3_565 . 124.6(2) ?
O2 C1 C2 3_565 . 117.88(19) ?
C3 C2 C1 . . 120.80(19) ?
C3 C2 C7 . . 117.9(2) ?
C7 C2 C1 . . 121.32(19) ?
C2 C3 H3 . . 119.0 ?
C4 C3 C2 . . 121.9(2) ?
C4 C3 H3 . . 119.0 ?
C3 C4 C5 . . 120.5(2) ?
C3 C4 H4 . . 119.7 ?
C5 C4 H4 . . 119.7 ?
N3 C5 C4 . . 121.31(19) ?
N3 C5 C6 . . 121.7(2) ?
C6 C5 C4 . . 117.01(19) ?
C5 C6 H6 . . 119.4 ?
C7 C6 C5 . . 121.3(2) ?
C7 C6 H6 . . 119.4 ?
C2 C7 H7 . . 119.4 ?
C6 C7 C2 . . 121.2(2) ?
C6 C7 H7 . . 119.4 ?
N3 C8 C9 . . 115.8(2) ?
N3 C8 H8A . . 108.3 ?
N3 C8 H8B . . 108.3 ?
C9 C8 H8A . . 108.3 ?
C9 C8 H8B . . 108.3 ?
H8A C8 H8B . . 107.4 ?
C8 C9 H9A . . 109.5 ?
C8 C9 H9B . . 109.5 ?
C8 C9 H9C . . 109.5 ?
H9A C9 H9B . . 109.5 ?
H9A C9 H9C . . 109.5 ?
H9B C9 H9C . . 109.5 ?
N3 C10 C11 . . 113.57(19) ?
N3 C10 H10A . . 108.9 ?
N3 C10 H10B . . 108.9 ?
C11 C10 H10A . . 108.9 ?
C11 C10 H10B . . 108.9 ?
H10A C10 H10B . . 107.7 ?
C10 C11 H11A . . 109.5 ?
C10 C11 H11B . . 109.5 ?
C10 C11 H11C . . 109.5 ?
H11A C11 H11B . . 109.5 ?
H11A C11 H11C . . 109.5 ?
H11B C11 H11C . . 109.5 ?
O3 C12 O4 . 3_565 124.6(2) ?
O3 C12 C13 . . 117.19(19) ?
O4 C12 C13 3_565 . 118.26(19) ?
C14 C13 C12 . . 121.0(2) ?
C14 C13 C18 . . 117.8(2) ?
C18 C13 C12 . . 121.2(2) ?
C15 C14 C13 . . 121.6(2) ?
C15 C14 H14 . . 119.2 ?
C13 C14 H14 . . 119.2 ?
C14 C15 C16 . . 120.9(2) ?
C14 C15 H15 . . 119.5 ?
C16 C15 H15 . . 119.5 ?
N4 C16 C15 . . 121.2(2) ?
N4 C16 C17 . . 121.6(2) ?
C15 C16 C17 . . 117.2(2) ?
C16 C17 H17 . . 119.6 ?
C18 C17 C16 . . 120.8(2) ?
C18 C17 H17 . . 119.6 ?
C13 C18 H18 . . 119.2 ?
C17 C18 C13 . . 121.6(2) ?
C17 C18 H18 . . 119.2 ?
N4 C19 H19A . . 109.8 ?
N4 C19 H19B . . 109.8 ?
C20 C19 N4 . . 109.3(3) ?
C20 C19 H19A . . 109.8 ?
C20 C19 H19B . . 109.8 ?
H19A C19 H19B . . 108.3 ?
C19 C20 H20A . . 109.5 ?
C19 C20 H20B . . 109.5 ?
C19 C20 H20C . . 109.5 ?
H20A C20 H20B . . 109.5 ?
H20A C20 H20C . . 109.5 ?
H20B C20 H20C . . 109.5 ?
N4 C21 H21A . . 110.4 ?
N4 C21 H21B . . 110.4 ?
C22 C21 N4 . . 106.6(4) ?
C22 C21 H21A . . 110.4 ?
C22 C21 H21B . . 110.4 ?
H21A C21 H21B . . 108.6 ?
C21 C22 H22A . . 109.5 ?
C21 C22 H22B . . 109.5 ?
C21 C22 H22C . . 109.5 ?
H22A C22 H22B . . 109.5 ?
H22A C22 H22C . . 109.5 ?
H22B C22 H22C . . 109.5 ?
N1 C23 C24 . . 122.6(2) ?
N1 C23 H23 . . 118.7 ?
C24 C23 H23 . . 118.7 ?
C23 C24 H24 . . 120.6 ?
C25 C24 C23 . . 118.9(2) ?
C25 C24 H24 . . 120.6 ?
C24 C25 C26 . . 119.3(2) ?
C24 C25 H25 . . 120.3 ?
C26 C25 H25 . . 120.3 ?
C25 C26 C28 . . 120.36(19) ?
C27 C26 C25 . . 118.2(2) ?
C27 C26 C28 . . 121.0(2) ?
N1 C27 C26 . . 122.7(2) ?
N1 C27 H27 . . 118.7 ?
C26 C27 H27 . . 118.7 ?
O5 C28 N2 . . 122.6(2) ?
O5 C28 C26 . . 118.14(19) ?
N2 C28 C26 . . 119.22(19) ?
N2 C29 C30 . . 113.4(2) ?
N2 C29 H29A . . 108.9 ?
N2 C29 H29B . . 108.9 ?
C30 C29 H29A . . 108.9 ?
C30 C29 H29B . . 108.9 ?
H29A C29 H29B . . 107.7 ?
C29 C30 H30A . . 109.5 ?
C29 C30 H30B . . 109.5 ?
C29 C30 H30C . . 109.5 ?
H30A C30 H30B . . 109.5 ?
H30A C30 H30C . . 109.5 ?
H30B C30 H30C . . 109.5 ?
N2 C31 C32 . . 112.25(19) ?
N2 C31 H31A . . 109.2 ?
N2 C31 H31B . . 109.2 ?
C32 C31 H31A . . 109.2 ?
C32 C31 H31B . . 109.2 ?
H31A C31 H31B . . 107.9 ?
C31 C32 H32A . . 109.5 ?
C31 C32 H32B . . 109.5 ?
C31 C32 H32C . . 109.5 ?
H32A C32 H32B . . 109.5 ?
H32A C32 H32C . . 109.5 ?
H32B C32 H32C . . 109.5 ?

loop_
_geom_bond_atom_site_label_1
_geom_bond_atom_site_label_2
_geom_bond_site_symmetry_2
_geom_bond_distance
_geom_bond_publ_flag
Co1 Co1 3_565 2.6199(5) ?
Co1 O1 . 2.0287(15) yes
Co1 O2 . 2.0262(16) yes
Co1 O3 . 2.0347(15) yes
Co1 O4 . 2.0223(15) yes
Co1 N1 . 2.0702(18) yes
O1 C1 . 1.270(3) ?
O2 C1 3_565 1.268(3) ?
O3 C12 . 1.266(3) ?
O4 C12 3_565 1.273(3) ?
O5 C28 . 1.236(3) ?
N1 C23 . 1.340(3) ?
N1 C27 . 1.346(3) ?
N2 C28 . 1.343(3) ?
N2 C29 . 1.469(3) ?
N2 C31 . 1.472(3) ?
N3 C8 . 1.464(3) ?
N4 C16 . 1.368(3) ?
N4 C19 . 1.494(4) ?
C1 O2 3_565 1.268(3) ?
C1 C2 . 1.486(3) ?
C2 C7 . 1.393(3) ?
C3 C2 . 1.392(3) ?
C3 C4 . 1.384(3) ?
C3 H3 . 0.9300 ?
C4 C5 . 1.416(3) ?
C4 H4 . 0.9300 ?
C5 N3 . 1.375(3) ?
C5 C6 . 1.412(3) ?
C6 C7 . 1.385(3) ?
C6 H6 . 0.9300 ?
C7 H7 . 0.9300 ?
C8 C9 . 1.523(3) ?
C8 H8A . 0.9700 ?
C8 H8B . 0.9700 ?
C9 H9A . 0.9600 ?
C9 H9B . 0.9600 ?
C9 H9C . 0.9600 ?
C10 N3 . 1.462(3) ?
C10 C11 . 1.524(3) ?
C10 H10A . 0.9700 ?
C10 H10B . 0.9700 ?
C11 H11A . 0.9600 ?
C11 H11B . 0.9600 ?
C11 H11C . 0.9600 ?
C12 O4 3_565 1.273(3) ?
C12 C13 . 1.481(3) ?
C13 C14 . 1.392(3) ?
C14 C15 . 1.378(3) ?
C14 H14 . 0.9300 ?
C15 C16 . 1.411(4) ?
C15 H15 . 0.9300 ?
C17 C16 . 1.414(4) ?
C17 H17 . 0.9300 ?
C18 C13 . 1.393(3) ?
C18 C17 . 1.379(3) ?
C18 H18 . 0.9300 ?
C19 C20 . 1.488(4) ?
C19 H19A . 0.9700 ?
C19 H19B . 0.9700 ?
C20 H20A . 0.9600 ?
C20 H20B . 0.9600 ?
C20 H20C . 0.9600 ?
C21 N4 . 1.513(4) ?
C21 C22 . 1.474(6) ?
C21 H21A . 0.9700 ?
C21 H21B . 0.9700 ?
C22 H22A . 0.9600 ?
C22 H22B . 0.9600 ?
C22 H22C . 0.9600 ?
C23 C24 . 1.385(3) ?
C23 H23 . 0.9300 ?
C24 C25 . 1.381(3) ?
C24 H24 . 0.9300 ?
C25 H25 . 0.9300 ?
C26 C25 . 1.393(3) ?
C26 C28 . 1.510(3) ?
C27 C26 . 1.388(3) ?
C27 H27 . 0.9300 ?
C29 C30 . 1.515(4) ?
C29 H29A . 0.9700 ?
C29 H29B . 0.9700 ?
C30 H30A . 0.9600 ?
C30 H30B . 0.9600 ?
C30 H30C . 0.9600 ?
C31 C32 . 1.506(3) ?
C31 H31A . 0.9700 ?
C31 H31B . 0.9700 ?
C32 H32A . 0.9600 ?
C32 H32B . 0.9600 ?
C32 H32C . 0.9600 ?

loop_
_geom_hbond_atom_site_label_D
_geom_hbond_atom_site_label_H
_geom_hbond_atom_site_label_A
_geom_hbond_site_symmetry_A
_geom_hbond_distance_DH
_geom_hbond_distance_HA
_geom_hbond_distance_DA
_geom_hbond_angle_DHA
_geom_hbond_publ_flag
C10 H10B O5 4_665 0.97 2.49 3.380(3) 153 yes
C24 H24 O5 2_555 0.93 2.57 3.307(3) 136 yes
C19 H19A Cg1 3_555 0.97 2.94 3.872(3) 162 yes
C31 H31B Cg1 3_665 0.97 2.88 3.637(2) 136 yes

loop_
_geom_torsion_atom_site_label_1
_geom_torsion_atom_site_label_2
_geom_torsion_atom_site_label_3
_geom_torsion_atom_site_label_4
_geom_torsion_site_symmetry_1
_geom_torsion_site_symmetry_2
_geom_torsion_site_symmetry_3
_geom_torsion_site_symmetry_4
_geom_torsion
_geom_torsion_publ_flag
Co1 Co1 O1 C1 3_565 . . . 0.51(16) ?
O2 Co1 O1 C1 . . . . 7.0(4) ?
O3 Co1 O1 C1 . . . . 81.40(16) ?
O4 Co1 O1 C1 . . . . -88.10(16) ?
N1 Co1 O1 C1 . . . . 172.39(16) ?
Co1 Co1 O2 C1 3_565 . . 3_565 -2.46(16) ?
O1 Co1 O2 C1 . . . 3_565 -9.0(5) ?
O3 Co1 O2 C1 . . . 3_565 -83.25(17) ?
O4 Co1 O2 C1 . . . 3_565 86.23(17) ?
N1 Co1 O2 C1 . . . 3_565 -174.45(17) ?
Co1 Co1 O3 C12 3_565 . . . -0.78(17) ?
O1 Co1 O3 C12 . . . . -86.04(18) ?
O2 Co1 O3 C12 . . . . 83.71(18) ?
O4 Co1 O3 C12 . . . . -1.4(5) ?
N1 Co1 O3 C12 . . . . 176.65(18) ?
Co1 Co1 O4 C12 3_565 . . 3_565 -0.42(16) ?
O1 Co1 O4 C12 . . . 3_565 84.55(16) ?
O2 Co1 O4 C12 . . . 3_565 -84.85(16) ?
O3 Co1 O4 C12 . . . 3_565 0.2(5) ?
N1 Co1 O4 C12 . . . 3_565 -177.84(16) ?
O1 Co1 N1 C23 . . . . 148.47(16) ?
O1 Co1 N1 C27 . . . . -37.35(16) ?
O2 Co1 N1 C23 . . . . -34.21(17) ?
O2 Co1 N1 C27 . . . . 139.96(16) ?
O3 Co1 N1 C23 . . . . -123.39(16) ?
O3 Co1 N1 C27 . . . . 50.79(16) ?
O4 Co1 N1 C23 . . . . 56.26(17) ?
O4 Co1 N1 C27 . . . . -129.56(16) ?
Co1 O1 C1 O2 . . . 3_565 1.2(3) ?
Co1 O1 C1 C2 . . . . -177.85(13) ?
Co1 O3 C12 O4 . . . 3_565 1.4(3) ?
Co1 O3 C12 C13 . . . . -178.13(14) ?
Co1 N1 C23 C24 . . . . 175.15(16) ?
C27 N1 C23 C24 . . . . 0.9(3) ?
Co1 N1 C27 C26 . . . . -174.00(16) ?
C23 N1 C27 C26 . . . . 0.3(3) ?
C29 N2 C28 O5 . . . . 2.0(3) ?
C29 N2 C28 C26 . . . . -177.65(19) ?
C31 N2 C28 O5 . . . . -172.7(2) ?
C31 N2 C28 C26 . . . . 7.6(3) ?
C28 N2 C29 C30 . . . . 77.2(3) ?
C31 N2 C29 C30 . . . . -107.8(2) ?
C28 N2 C31 C32 . . . . -115.2(2) ?
C29 N2 C31 C32 . . . . 70.2(3) ?
C5 N3 C8 C9 . . . . -83.0(3) ?
C10 N3 C8 C9 . . . . 85.4(2) ?
C19 N4 C16 C15 . . . . -8.9(5) ?
C19 N4 C16 C17 . . . . 170.2(3) ?
C21 N4 C16 C15 . . . . 167.4(4) ?
C21 N4 C16 C17 . . . . -13.4(6) ?
C16 N4 C19 C20 . . . . 88.1(4) ?
C21 N4 C19 C20 . . . . -88.3(4) ?
O1 C1 C2 C3 . . . . 1.8(3) ?
O1 C1 C2 C7 . . . . -179.3(2) ?
O2 C1 C2 C3 3_565 . . . -177.3(2) ?
O2 C1 C2 C7 3_565 . . . 1.5(3) ?
C1 C2 C7 C6 . . . . -176.1(2) ?
C3 C2 C7 C6 . . . . 2.8(3) ?
C4 C3 C2 C1 . . . . 175.0(2) ?
C4 C3 C2 C7 . . . . -3.9(3) ?
C2 C3 C4 C5 . . . . 0.7(3) ?
C3 C4 C5 N3 . . . . -176.9(2) ?
C3 C4 C5 C6 . . . . 3.5(3) ?
C4 C5 N3 C8 . . . . -175.4(2) ?
C4 C5 N3 C10 . . . . 16.7(3) ?
C6 C5 N3 C8 . . . . 4.2(3) ?
C6 C5 N3 C10 . . . . -163.7(2) ?
N3 C5 C6 C7 . . . . 175.8(2) ?
C4 C5 C6 C7 . . . . -4.6(3) ?
C5 C6 C7 C2 . . . . 1.5(3) ?
C11 C10 N3 C5 . . . . 75.1(3) ?
C11 C10 N3 C8 . . . . -93.3(2) ?
O3 C12 C13 C14 . . . . 175.7(2) ?
O3 C12 C13 C18 . . . . -3.0(3) ?
O4 C12 C13 C14 3_565 . . . -3.9(3) ?
O4 C12 C13 C18 3_565 . . . 177.4(2) ?
C12 C13 C14 C15 . . . . -177.7(2) ?
C18 C13 C14 C15 . . . . 1.0(4) ?
C13 C14 C15 C16 . . . . -0.5(4) ?
C14 C15 C16 N4 . . . . 178.3(3) ?
C14 C15 C16 C17 . . . . -1.0(5) ?
C18 C17 C16 N4 . . . . -177.2(3) ?
C18 C17 C16 C15 . . . . 2.0(5) ?
C17 C18 C13 C14 . . . . 0.0(4) ?
C17 C18 C13 C12 . . . . 178.7(2) ?
C13 C18 C17 C16 . . . . -1.6(4) ?
C22 C21 N4 C16 . . . . 92.5(4) ?
C22 C21 N4 C19 . . . . -91.1(4) ?
N1 C23 C24 C25 . . . . -1.5(3) ?
C23 C24 C25 C26 . . . . 0.9(3) ?
C27 C26 C25 C24 . . . . 0.2(3) ?
C28 C26 C25 C24 . . . . -172.4(2) ?
C25 C26 C28 O5 . . . . 66.0(3) ?
C25 C26 C28 N2 . . . . -114.4(2) ?
C27 C26 C28 O5 . . . . -106.4(3) ?
C27 C26 C28 N2 . . . . 73.2(3) ?
N1 C27 C26 C25 . . . . -0.9(3) ?
N1 C27 C26 C28 . . . . 171.70(19) ?
